data_4080425
loop_
_publ_author_name
'Aznar, Rosario'
'Grabulosa, Arnald'
'Mannu, Alberto'
'Muller, Guillermo'
'Sainz, Daniel'
'Moreno, Virtudes'
'Font-Bardia, Merc\`e'
'Calvet, Teresa'
'Lorenzo, Julia'

_publ_section_title
;
 [RuCl2(\h6-p-cymene)(P*)] and [RuCl2(\k-P*-\h6-arene)] Complexes
 ContainingP-Stereogenic Phosphines. Activity in Transfer Hydrogenation
 and Interactions with DNA
;
_journal_issue 8
_journal_name_full Organometallics
_journal_page_first 2344
_journal_paper_doi 10.1021/om3012294
_journal_volume 32
_journal_year 2013
_chemical_absolute_configuration rm
_chemical_formula_moiety 'C18 H31 Cl2 P Ru'
_chemical_formula_sum 'C18 H31 Cl2 P Ru'
_chemical_formula_weight 450.37
_chemical_name_systematic
;
 ?
;
_space_group_IT_number 4
_symmetry_cell_setting monoclinic
_symmetry_space_group_name_Hall 'P 2yb'
_symmetry_space_group_name_H-M 'P 1 21 1'
_atom_sites_solution_hydrogens geom
_atom_sites_solution_primary direct
_atom_sites_solution_secondary difmap
_audit_creation_method SHELXL-97
_cell_angle_alpha 90.00
_cell_angle_beta 90.32(2)
_cell_angle_gamma 90.00
_cell_formula_units_Z 4
_cell_length_a 8.897(3)
_cell_length_b 17.008(4)
_cell_length_c 13.237(3)
_cell_measurement_reflns_used 1050
_cell_measurement_temperature 293(2)
_cell_measurement_theta_max 31
_cell_measurement_theta_min 3
_cell_volume 2003.0(9)
_computing_cell_refinement AUTOMAR
_computing_data_collection MARXDS
_computing_data_reduction MARSCALE
_computing_molecular_graphics 'ORTEP ((Brueggermann and Smith, 1990)'
_computing_publication_material 'PLATON (Spek, 1990)'
_computing_structure_refinement 'SHELXL-97 (Sheldrick, 1997)'
_computing_structure_solution 'SHELXS-97 (Sheldrick, 1997)'
_diffrn_ambient_temperature 293(2)
_diffrn_measured_fraction_theta_full 0.837
_diffrn_measured_fraction_theta_max 0.837
_diffrn_measurement_device_type 'MAR345 with image plate detector'
_diffrn_measurement_method \f-scan
_diffrn_radiation_monochromator graphite
_diffrn_radiation_source 'fine-focus sealed tube'
_diffrn_radiation_type MoK\a
_diffrn_radiation_wavelength 0.71073
_diffrn_reflns_av_R_equivalents 0.0284
_diffrn_reflns_av_sigmaI/netI 0.0192
_diffrn_reflns_limit_h_max 11
_diffrn_reflns_limit_h_min -11
_diffrn_reflns_limit_k_max 23
_diffrn_reflns_limit_k_min -23
_diffrn_reflns_limit_l_max 17
_diffrn_reflns_limit_l_min -18
_diffrn_reflns_number 16273
_diffrn_reflns_theta_full 30.64
_diffrn_reflns_theta_max 30.64
_diffrn_reflns_theta_min 2.58
_exptl_absorpt_coefficient_mu 1.125
_exptl_absorpt_correction_type none
_exptl_crystal_density_diffrn 1.493
_exptl_crystal_density_method 'not measured'
_exptl_crystal_description prism
_exptl_crystal_F_000 928
_exptl_crystal_size_max 0.19
_exptl_crystal_size_mid 0.15
_exptl_crystal_size_min 0.11
_refine_diff_density_max 1.192
_refine_diff_density_min -1.524
_refine_diff_density_rms 0.268
_refine_ls_abs_structure_details 'Flack H D (1983), Acta Cryst. A39, 876-881'
_refine_ls_abs_structure_Flack -0.02(4)
_refine_ls_extinction_coef 0.0265(16)
_refine_ls_extinction_expression Fc^*^=kFc[1+0.001xFc^2^\l^3^/sin(2\q)]^-1/4^
_refine_ls_extinction_method SHELXL
_refine_ls_goodness_of_fit_ref 1.113
_refine_ls_hydrogen_treatment constr
_refine_ls_matrix_type full
_refine_ls_number_parameters 416
_refine_ls_number_reflns 9755
_refine_ls_number_restraints 1
_refine_ls_restrained_S_all 1.113
_refine_ls_R_factor_all 0.0453
_refine_ls_R_factor_gt 0.0419
_refine_ls_shift/su_max 0.001
_refine_ls_shift/su_mean 0.000
_refine_ls_structure_factor_coef Fsqd
_refine_ls_weighting_details 'calc w=1/[\s^2^(Fo^2^)+(0.0869P)^2^+3.1829P] where P=(Fo^2^+2Fc^2^)/3'
_refine_ls_weighting_scheme calc
_refine_ls_wR_factor_gt 0.1289
_refine_ls_wR_factor_ref 0.1433
_reflns_number_gt 9430
_reflns_number_total 9755
_reflns_threshold_expression >2sigma(I)
_cod_data_source_file om3012294_si_002.cif
_cod_data_source_block 7c
_cod_original_sg_symbol_H-M P21
_cod_database_code 4080425

loop_
_symmetry_equiv_pos_as_xyz
'x, y, z'
'-x, y+1/2, -z'

loop_
_atom_site_label
_atom_site_type_symbol
_atom_site_fract_x
_atom_site_fract_y
_atom_site_fract_z
_atom_site_U_iso_or_equiv
_atom_site_adp_type
_atom_site_occupancy
_atom_site_symmetry_multiplicity
_atom_site_calc_flag
_atom_site_refinement_flags
Ru1 Ru 0.86517(4) 0.104419(18) 0.60482(3) 0.03008(11) Uani 1 1 d .
Ru2 Ru 0.61825(4) 0.735469(19) 0.89468(3) 0.02925(11) Uani 1 1 d .
P1 P 0.76112(16) 0.22349(8) 0.55211(10) 0.0366(3) Uani 1 1 d .
P2 P 0.65607(18) 0.60552(9) 0.94003(12) 0.0428(3) Uani 1 1 d .
Cl1 Cl 0.63641(17) 0.08024(9) 0.69562(12) 0.0458(3) Uani 1 1 d .
Cl2 Cl 0.9699(2) 0.15045(12) 0.76323(13) 0.0560(4) Uani 1 1 d .
Cl3 Cl 0.85504(16) 0.75454(9) 0.81014(12) 0.0456(3) Uani 1 1 d .
Cl4 Cl 0.52215(19) 0.69260(12) 0.73341(12) 0.0538(4) Uani 1 1 d .
C1 C 0.9079(6) 0.0947(4) 0.4463(4) 0.0367(11) Uani 1 1 d .
C2 C 1.0531(6) 0.1026(4) 0.4945(4) 0.0380(10) Uani 1 1 d .
C3 C 1.0906(6) 0.0525(4) 0.5739(4) 0.0391(11) Uani 1 1 d .
C4 C 0.9953(7) -0.0104(4) 0.6064(4) 0.0406(12) Uani 1 1 d .
C5 C 0.8576(6) -0.0230(3) 0.5541(4) 0.0361(10) Uani 1 1 d .
C6 C 0.8107(6) 0.0300(4) 0.4742(4) 0.0392(11) Uani 1 1 d .
C7 C 0.8559(7) 0.1571(4) 0.3717(4) 0.0427(12) Uani 1 1 d .
H7A H 0.7619 0.1407 0.3409 0.051 Uiso 1 1 calc R
H7B H 0.9298 0.1623 0.3185 0.051 Uiso 1 1 calc R
C8 C 0.8338(7) 0.2370(5) 0.4229(4) 0.0456(12) Uani 1 1 d .
H8A H 0.7635 0.2683 0.3837 0.055 Uiso 1 1 calc R
H8B H 0.9289 0.2648 0.4256 0.055 Uiso 1 1 calc R
C9 C 1.1660(7) 0.1633(5) 0.4563(6) 0.0535(16) Uani 1 1 d .
H9A H 1.1843 0.2018 0.5080 0.080 Uiso 1 1 calc R
H9B H 1.1260 0.1888 0.3973 0.080 Uiso 1 1 calc R
H9C H 1.2585 0.1375 0.4396 0.080 Uiso 1 1 calc R
C10 C 1.2384(7) 0.0650(5) 0.6298(5) 0.0524(15) Uani 1 1 d .
H10A H 1.3075 0.0239 0.6122 0.079 Uiso 1 1 calc R
H10B H 1.2209 0.0639 0.7013 0.079 Uiso 1 1 calc R
H10C H 1.2800 0.1150 0.6112 0.079 Uiso 1 1 calc R
C11 C 1.0383(9) -0.0606(5) 0.6952(6) 0.0552(16) Uani 1 1 d .
H11A H 0.9705 -0.1043 0.6998 0.083 Uiso 1 1 calc R
H11B H 1.0328 -0.0299 0.7560 0.083 Uiso 1 1 calc R
H11C H 1.1390 -0.0796 0.6867 0.083 Uiso 1 1 calc R
C12 C 0.7526(9) -0.0889(4) 0.5818(6) 0.0574(18) Uani 1 1 d .
H12A H 0.8030 -0.1246 0.6269 0.086 Uiso 1 1 calc R
H12B H 0.7225 -0.1166 0.5218 0.086 Uiso 1 1 calc R
H12C H 0.6654 -0.0677 0.6144 0.086 Uiso 1 1 calc R
C13 C 0.6620(8) 0.0158(5) 0.4210(6) 0.0603(19) Uani 1 1 d .
H13A H 0.6557 0.0484 0.3619 0.090 Uiso 1 1 calc R
H13B H 0.5810 0.0284 0.4658 0.090 Uiso 1 1 calc R
H13C H 0.6550 -0.0385 0.4016 0.090 Uiso 1 1 calc R
C14 C 0.7909(9) 0.3194(3) 0.6181(5) 0.0555(16) Uani 1 1 d .
C15 C 0.7179(13) 0.3134(5) 0.7215(7) 0.078(3) Uani 1 1 d .
H15A H 0.7285 0.3625 0.7565 0.117 Uiso 1 1 calc R
H15B H 0.7660 0.2725 0.7598 0.117 Uiso 1 1 calc R
H15C H 0.6131 0.3013 0.7134 0.117 Uiso 1 1 calc R
C16 C 0.7197(14) 0.3872(5) 0.5571(8) 0.084(3) Uani 1 1 d .
H16A H 0.6138 0.3779 0.5493 0.126 Uiso 1 1 calc R
H16B H 0.7656 0.3900 0.4917 0.126 Uiso 1 1 calc R
H16C H 0.7353 0.4359 0.5922 0.126 Uiso 1 1 calc R
C17 C 0.9595(12) 0.3338(6) 0.6297(7) 0.081(3) Uani 1 1 d .
H17A H 1.0046 0.3366 0.5641 0.121 Uiso 1 1 calc R
H17B H 1.0039 0.2913 0.6673 0.121 Uiso 1 1 calc R
H17C H 0.9759 0.3823 0.6651 0.121 Uiso 1 1 calc R
C18 C 0.5578(7) 0.2190(4) 0.5308(6) 0.0542(16) Uani 1 1 d .
H18A H 0.5076 0.2133 0.5944 0.081 Uiso 1 1 calc R
H18B H 0.5344 0.1749 0.4884 0.081 Uiso 1 1 calc R
H18C H 0.5248 0.2666 0.4986 0.081 Uiso 1 1 calc R
C21 C 0.5796(6) 0.7487(3) 1.0531(4) 0.0375(11) Uani 1 1 d .
C22 C 0.6826(6) 0.8084(4) 1.0230(4) 0.0395(12) Uani 1 1 d .
C23 C 0.6357(7) 0.8630(4) 0.9446(5) 0.0423(12) Uani 1 1 d .
C24 C 0.5009(6) 0.8537(3) 0.8925(5) 0.0372(11) Uani 1 1 d .
C25 C 0.3983(6) 0.7923(3) 0.9238(5) 0.0369(11) Uani 1 1 d .
C26 C 0.4332(6) 0.7433(4) 1.0066(4) 0.0372(11) Uani 1 1 d .
C27 C 0.6272(8) 0.6845(4) 1.1276(5) 0.0493(14) Uani 1 1 d .
H27A H 0.5561 0.6830 1.1829 0.059 Uiso 1 1 calc R
H27B H 0.7250 0.6976 1.1556 0.059 Uiso 1 1 calc R
C28 C 0.6350(11) 0.6028(6) 1.0786(5) 0.069(2) Uani 1 1 d .
H28A H 0.5441 0.5741 1.0949 0.083 Uiso 1 1 calc R
H28B H 0.7193 0.5743 1.1076 0.083 Uiso 1 1 calc R
C29 C 0.8356(8) 0.8176(5) 1.0724(6) 0.0587(18) Uani 1 1 d .
H29A H 0.8612 0.7702 1.1077 0.088 Uiso 1 1 calc R
H29B H 0.8330 0.8607 1.1192 0.088 Uiso 1 1 calc R
H29C H 0.9095 0.8279 1.0215 0.088 Uiso 1 1 calc R
C30 C 0.7451(8) 0.9274(4) 0.9134(6) 0.0546(17) Uani 1 1 d .
H30A H 0.7100 0.9517 0.8522 0.082 Uiso 1 1 calc R
H30B H 0.8425 0.9048 0.9024 0.082 Uiso 1 1 calc R
H30C H 0.7516 0.9661 0.9659 0.082 Uiso 1 1 calc R
C31 C 0.4582(8) 0.9029(4) 0.8023(5) 0.0507(15) Uani 1 1 d .
H31A H 0.3776 0.9377 0.8201 0.076 Uiso 1 1 calc R
H31B H 0.4262 0.8693 0.7481 0.076 Uiso 1 1 calc R
H31C H 0.5434 0.9332 0.7812 0.076 Uiso 1 1 calc R
C32 C 0.2494(7) 0.7826(5) 0.8718(6) 0.0535(16) Uani 1 1 d .
H32A H 0.2287 0.7276 0.8628 0.080 Uiso 1 1 calc R
H32B H 0.2522 0.8079 0.8070 0.080 Uiso 1 1 calc R
H32C H 0.1720 0.8059 0.9121 0.080 Uiso 1 1 calc R
C33 C 0.3130(8) 0.6876(5) 1.0461(5) 0.0515(15) Uani 1 1 d .
H33A H 0.2241 0.7170 1.0621 0.077 Uiso 1 1 calc R
H33B H 0.3496 0.6616 1.1057 0.077 Uiso 1 1 calc R
H33C H 0.2896 0.6492 0.9953 0.077 Uiso 1 1 calc R
C34 C 0.8304(8) 0.5497(4) 0.9136(5) 0.0512(14) Uani 1 1 d .
C35 C 0.9639(9) 0.5933(5) 0.9606(7) 0.074(2) Uani 1 1 d .
H35A H 1.0558 0.5690 0.9395 0.111 Uiso 1 1 calc R
H35B H 0.9570 0.5912 1.0329 0.111 Uiso 1 1 calc R
H35C H 0.9626 0.6472 0.9389 0.111 Uiso 1 1 calc R
C36 C 0.8207(11) 0.4659(5) 0.9581(8) 0.073(2) Uani 1 1 d .
H36A H 0.9113 0.4377 0.9431 0.109 Uiso 1 1 calc R
H36B H 0.7363 0.4389 0.9289 0.109 Uiso 1 1 calc R
H36C H 0.8084 0.4690 1.0300 0.109 Uiso 1 1 calc R
C37 C 0.8469(11) 0.5435(5) 0.7983(6) 0.066(2) Uani 1 1 d .
H37A H 0.8554 0.5953 0.7700 0.098 Uiso 1 1 calc R
H37B H 0.7602 0.5178 0.7704 0.098 Uiso 1 1 calc R
H37C H 0.9353 0.5137 0.7827 0.098 Uiso 1 1 calc R
C38 C 0.5080(9) 0.5386(5) 0.8940(8) 0.073(2) Uani 1 1 d .
H38A H 0.5166 0.5326 0.8221 0.110 Uiso 1 1 calc R
H38B H 0.4112 0.5602 0.9098 0.110 Uiso 1 1 calc R
H38C H 0.5190 0.4883 0.9260 0.110 Uiso 1 1 calc R

loop_
_atom_site_aniso_label
_atom_site_aniso_U_11
_atom_site_aniso_U_22
_atom_site_aniso_U_33
_atom_site_aniso_U_23
_atom_site_aniso_U_13
_atom_site_aniso_U_12
Ru1 0.02946(18) 0.0346(2) 0.02617(19) 0.00069(13) 0.00090(13) -0.00044(13)
Ru2 0.02805(18) 0.03319(19) 0.02653(19) 0.00109(13) 0.00063(13) -0.00134(13)
P1 0.0370(7) 0.0380(6) 0.0347(6) 0.0049(5) 0.0024(5) 0.0025(5)
P2 0.0460(8) 0.0391(6) 0.0433(7) 0.0066(6) 0.0065(6) 0.0028(6)
Cl1 0.0415(7) 0.0467(7) 0.0494(8) 0.0043(6) 0.0157(6) 0.0000(5)
Cl2 0.0547(9) 0.0724(11) 0.0406(8) -0.0136(7) -0.0111(7) 0.0088(8)
Cl3 0.0373(7) 0.0483(8) 0.0513(8) -0.0018(6) 0.0135(6) -0.0032(5)
Cl4 0.0494(8) 0.0728(11) 0.0391(7) -0.0137(7) -0.0098(6) 0.0053(7)
C1 0.031(2) 0.050(3) 0.029(2) -0.001(2) 0.0019(18) 0.001(2)
C2 0.032(2) 0.048(3) 0.034(2) 0.004(2) 0.0103(19) 0.004(2)
C3 0.033(3) 0.052(3) 0.033(3) -0.002(2) 0.004(2) 0.005(2)
C4 0.041(3) 0.044(3) 0.037(3) 0.001(2) 0.004(2) 0.007(2)
C5 0.036(2) 0.037(3) 0.036(3) -0.009(2) -0.001(2) -0.0029(19)
C6 0.039(3) 0.042(3) 0.037(3) -0.010(2) -0.001(2) -0.003(2)
C7 0.040(3) 0.059(3) 0.030(3) 0.004(2) 0.000(2) 0.003(2)
C8 0.049(3) 0.048(3) 0.039(3) 0.012(3) 0.007(2) 0.005(3)
C9 0.030(3) 0.072(4) 0.059(4) 0.012(3) 0.012(3) -0.005(2)
C10 0.038(3) 0.072(4) 0.048(3) 0.007(3) -0.006(3) 0.004(3)
C11 0.061(4) 0.054(4) 0.050(4) 0.012(3) -0.006(3) 0.011(3)
C12 0.059(4) 0.041(3) 0.072(5) 0.003(3) 0.010(3) -0.013(3)
C13 0.044(3) 0.074(5) 0.063(4) -0.012(4) -0.014(3) -0.014(3)
C14 0.082(5) 0.030(2) 0.054(3) 0.004(2) 0.010(3) 0.004(3)
C15 0.118(8) 0.052(4) 0.063(5) -0.005(3) 0.025(5) 0.006(4)
C16 0.132(9) 0.042(4) 0.079(6) 0.016(4) 0.015(6) 0.021(4)
C17 0.099(7) 0.063(5) 0.079(6) -0.005(4) 0.010(5) -0.036(5)
C18 0.039(3) 0.064(4) 0.060(4) 0.011(3) -0.005(3) 0.009(2)
C21 0.040(3) 0.042(3) 0.030(2) -0.001(2) 0.0042(19) 0.002(2)
C22 0.040(3) 0.048(3) 0.031(3) -0.009(2) -0.011(2) -0.008(2)
C23 0.041(3) 0.042(3) 0.045(3) -0.006(2) 0.006(2) -0.003(2)
C24 0.031(2) 0.038(3) 0.043(3) -0.001(2) 0.001(2) 0.0038(18)
C25 0.029(2) 0.040(3) 0.041(3) -0.004(2) 0.000(2) 0.0036(18)
C26 0.030(2) 0.048(3) 0.034(2) -0.004(2) 0.0080(18) -0.008(2)
C27 0.054(4) 0.057(4) 0.036(3) 0.008(3) -0.008(3) -0.002(3)
C28 0.096(6) 0.063(4) 0.049(4) 0.026(4) 0.023(4) 0.019(4)
C29 0.049(4) 0.066(4) 0.061(4) 0.000(3) -0.011(3) -0.011(3)
C30 0.046(3) 0.048(4) 0.070(5) -0.009(3) 0.005(3) -0.012(3)
C31 0.052(4) 0.044(3) 0.056(4) 0.010(3) 0.000(3) 0.005(3)
C32 0.031(3) 0.071(4) 0.059(4) 0.001(3) -0.008(3) -0.001(3)
C33 0.041(3) 0.064(4) 0.049(3) 0.004(3) 0.009(3) -0.015(3)
C34 0.047(3) 0.042(3) 0.065(4) -0.001(3) -0.001(3) 0.005(2)
C35 0.059(4) 0.066(5) 0.096(6) -0.005(4) -0.028(4) 0.007(4)
C36 0.083(6) 0.049(4) 0.087(6) 0.013(4) 0.006(5) 0.022(4)
C37 0.082(6) 0.052(4) 0.063(4) -0.001(3) 0.025(4) 0.012(3)
C38 0.055(4) 0.054(4) 0.111(7) 0.011(4) -0.004(4) -0.024(3)

loop_
_atom_type_symbol
_atom_type_description
_atom_type_scat_dispersion_real
_atom_type_scat_dispersion_imag
_atom_type_scat_source
C C 0.0033 0.0016 'International Tables Vol C Tables 4.2.6.8 and 6.1.1.4'
H H 0.0000 0.0000 'International Tables Vol C Tables 4.2.6.8 and 6.1.1.4'
Cl Cl 0.1484 0.1585 'International Tables Vol C Tables 4.2.6.8 and 6.1.1.4'
P P 0.1023 0.0942 'International Tables Vol C Tables 4.2.6.8 and 6.1.1.4'
Ru Ru -1.2594 0.8363 'International Tables Vol C Tables 4.2.6.8 and 6.1.1.4'

loop_
_geom_angle_atom_site_label_1
_geom_angle_atom_site_label_2
_geom_angle_atom_site_label_3
_geom_angle
C1 Ru1 C6 39.0(2)
C1 Ru1 C2 38.57(19)
C6 Ru1 C2 68.8(2)
C1 Ru1 C3 68.0(2)
C6 Ru1 C3 79.7(2)
C2 Ru1 C3 36.4(2)
C1 Ru1 C5 69.0(2)
C6 Ru1 C5 37.8(2)
C2 Ru1 C5 79.3(2)
C3 Ru1 C5 66.0(2)
C1 Ru1 C4 81.3(2)
C6 Ru1 C4 67.8(2)
C2 Ru1 C4 67.0(2)
C3 Ru1 C4 37.1(2)
C5 Ru1 C4 36.5(2)
C1 Ru1 P1 81.17(17)
C6 Ru1 P1 100.34(17)
C2 Ru1 P1 96.55(18)
C3 Ru1 P1 130.14(17)
C5 Ru1 P1 136.85(15)
C4 Ru1 P1 162.06(15)
C1 Ru1 Cl1 129.19(15)
C6 Ru1 Cl1 96.40(16)
C2 Ru1 Cl1 165.09(18)
C3 Ru1 Cl1 141.99(17)
C5 Ru1 Cl1 87.76(15)
C4 Ru1 Cl1 106.34(16)
P1 Ru1 Cl1 87.84(5)
C1 Ru1 Cl2 143.59(15)
C6 Ru1 Cl2 162.08(17)
C2 Ru1 Cl2 106.60(16)
C3 Ru1 Cl2 86.86(16)
C5 Ru1 Cl2 125.17(16)
C4 Ru1 Cl2 94.37(16)
P1 Ru1 Cl2 97.39(6)
Cl1 Ru1 Cl2 86.85(7)
C21 Ru2 C22 38.6(2)
C21 Ru2 C25 68.7(2)
C22 Ru2 C25 81.1(2)
C21 Ru2 C26 38.5(2)
C22 Ru2 C26 68.8(2)
C25 Ru2 C26 37.0(2)
C21 Ru2 C24 81.0(2)
C22 Ru2 C24 67.9(2)
C25 Ru2 C24 37.7(2)
C26 Ru2 C24 67.2(2)
C21 Ru2 C23 68.0(2)
C22 Ru2 C23 38.0(2)
C25 Ru2 C23 65.9(2)
C26 Ru2 C23 78.4(2)
C24 Ru2 C23 35.7(2)
C21 Ru2 P2 82.54(16)
C22 Ru2 P2 107.71(17)
C25 Ru2 P2 119.89(16)
C26 Ru2 P2 89.53(18)
C24 Ru2 P2 156.51(15)
C23 Ru2 P2 145.75(17)
C21 Ru2 Cl4 147.44(17)
C22 Ru2 Cl4 162.67(17)
C25 Ru2 Cl4 88.67(16)
C26 Ru2 Cl4 110.36(15)
C24 Ru2 Cl4 95.49(16)
C23 Ru2 Cl4 124.75(18)
P2 Ru2 Cl4 89.50(7)
C21 Ru2 Cl3 125.88(16)
C22 Ru2 Cl3 93.37(17)
C25 Ru2 Cl3 142.68(17)
C26 Ru2 Cl3 162.18(15)
C24 Ru2 Cl3 106.16(15)
C23 Ru2 Cl3 87.03(16)
P2 Ru2 Cl3 97.04(6)
Cl4 Ru2 Cl3 86.34(6)
C18 P1 C8 102.3(3)
C18 P1 C14 104.2(4)
C8 P1 C14 106.0(3)
C18 P1 Ru1 113.6(2)
C8 P1 Ru1 104.2(2)
C14 P1 Ru1 124.3(2)
C38 P2 C28 103.7(5)
C38 P2 C34 102.7(4)
C28 P2 C34 105.3(4)
C38 P2 Ru2 113.7(3)
C28 P2 Ru2 105.4(3)
C34 P2 Ru2 124.1(2)
C2 C1 C6 119.5(5)
C2 C1 C7 119.3(5)
C6 C1 C7 121.1(5)
C2 C1 Ru1 73.9(3)
C6 C1 Ru1 72.5(3)
C7 C1 Ru1 121.8(4)
C3 C2 C1 119.1(6)
C3 C2 C9 120.6(5)
C1 C2 C9 120.3(6)
C3 C2 Ru1 72.0(3)
C1 C2 Ru1 67.5(3)
C9 C2 Ru1 134.8(5)
C2 C3 C4 123.0(5)
C2 C3 C10 119.0(6)
C4 C3 C10 118.0(6)
C2 C3 Ru1 71.6(3)
C4 C3 Ru1 72.9(3)
C10 C3 Ru1 129.1(5)
C5 C4 C3 118.4(5)
C5 C4 C11 120.8(6)
C3 C4 C11 120.8(6)
C5 C4 Ru1 71.7(3)
C3 C4 Ru1 70.0(3)
C11 C4 Ru1 128.6(4)
C4 C5 C6 120.4(5)
C4 C5 C12 121.9(6)
C6 C5 C12 117.7(5)
C4 C5 Ru1 71.8(3)
C6 C5 Ru1 68.3(3)
C12 C5 Ru1 131.0(4)
C1 C6 C5 119.3(5)
C1 C6 C13 121.6(6)
C5 C6 C13 119.1(6)
C1 C6 Ru1 68.5(3)
C5 C6 Ru1 73.9(3)
C13 C6 Ru1 130.3(5)
C1 C7 C8 111.8(5)
C7 C8 P1 110.3(5)
C15 C14 C17 110.1(8)
C15 C14 C16 110.2(7)
C17 C14 C16 109.5(7)
C15 C14 P1 107.5(5)
C17 C14 P1 108.8(5)
C16 C14 P1 110.5(6)
C22 C21 C26 120.4(5)
C22 C21 C27 120.8(5)
C26 C21 C27 118.5(6)
C22 C21 Ru2 72.2(3)
C26 C21 Ru2 74.0(3)
C27 C21 Ru2 120.8(4)
C21 C22 C23 118.2(5)
C21 C22 C29 122.1(6)
C23 C22 C29 119.7(6)
C21 C22 Ru2 69.3(3)
C23 C22 Ru2 74.5(3)
C29 C22 Ru2 128.9(5)
C24 C23 C22 121.7(6)
C24 C23 C30 119.9(6)
C22 C23 C30 118.2(6)
C24 C23 Ru2 71.9(3)
C22 C23 Ru2 67.4(3)
C30 C23 Ru2 130.5(5)
C23 C24 C25 118.9(5)
C23 C24 C31 122.9(6)
C25 C24 C31 118.1(5)
C23 C24 Ru2 72.4(3)
C25 C24 Ru2 69.4(3)
C31 C24 Ru2 128.2(4)
C26 C25 C24 120.8(5)
C26 C25 C32 118.8(6)
C24 C25 C32 120.3(6)
C26 C25 Ru2 71.7(3)
C24 C25 Ru2 72.9(3)
C32 C25 Ru2 130.5(5)
C25 C26 C21 119.3(5)
C25 C26 C33 118.8(5)
C21 C26 C33 121.8(6)
C25 C26 Ru2 71.3(3)
C21 C26 Ru2 67.5(3)
C33 C26 Ru2 135.6(5)
C21 C27 C28 112.7(5)
C27 C28 P2 113.7(5)
C35 C34 C37 111.0(7)
C35 C34 C36 109.7(7)
C37 C34 C36 108.7(6)
C35 C34 P2 108.9(5)
C37 C34 P2 107.8(5)
C36 C34 P2 110.6(5)

loop_
_geom_bond_atom_site_label_1
_geom_bond_atom_site_label_2
_geom_bond_distance
Ru1 C1 2.141(5)
Ru1 C6 2.195(5)
Ru1 C2 2.226(5)
Ru1 C3 2.232(6)
Ru1 C5 2.270(6)
Ru1 C4 2.271(6)
Ru1 P1 2.3319(14)
Ru1 Cl1 2.4049(16)
Ru1 Cl2 2.4199(17)
Ru2 C21 2.139(5)
Ru2 C22 2.177(5)
Ru2 C25 2.219(5)
Ru2 C26 2.225(5)
Ru2 C24 2.265(5)
Ru2 C23 2.272(6)
Ru2 P2 2.3144(17)
Ru2 Cl4 2.4082(17)
Ru2 Cl3 2.4130(16)
P1 C18 1.831(7)
P1 C8 1.847(6)
P1 C14 1.869(7)
P2 C38 1.842(8)
P2 C28 1.846(7)
P2 C34 1.854(7)
C1 C2 1.445(7)
C1 C6 1.447(8)
C1 C7 1.521(8)
C2 C3 1.392(8)
C2 C9 1.528(9)
C3 C4 1.432(9)
C3 C10 1.520(8)
C4 C5 1.421(8)
C4 C11 1.500(9)
C5 C6 1.449(9)
C5 C12 1.506(8)
C6 C13 1.515(8)
C7 C8 1.530(10)
C14 C15 1.521(11)
C14 C17 1.526(13)
C14 C16 1.542(11)
C21 C22 1.425(8)
C21 C26 1.441(8)
C21 C27 1.529(8)
C22 C23 1.453(9)
C22 C29 1.515(8)
C23 C24 1.389(8)
C23 C30 1.523(9)
C24 C25 1.448(8)
C24 C31 1.505(9)
C25 C26 1.410(9)
C25 C32 1.499(8)
C26 C33 1.523(8)
C27 C28 1.535(12)
C34 C35 1.529(10)
C34 C37 1.537(11)
C34 C36 1.545(10)
